data_7016201
loop_
_publ_author_name
'Kumar, Mukesh'
'Papish, Elizabeth T.'
'Zeller, Matthias'
'Hunter, Allen D.'

_publ_section_title
;
 Zinc complexes of Ttz(R,Me) with O and S donors reveal differences
 between Tp and Ttz ligands: acid stability and binding to H or an
 additional metal (Ttz(R,Me) =
 tris(3-R-5-methyl-1,2,4-triazolyl)borate; R = Ph, tBu).
;
_journal_issue 29
_journal_name_full 'Dalton transactions (Cambridge, England : 2003)'
_journal_page_first 7517
_journal_page_last 7533
_journal_paper_doi 10.1039/c1dt10429b
_journal_volume 40
_journal_year 2011
_chemical_formula_moiety 'C33 H30 B N9 S Zn'
_chemical_formula_sum 'C33 H30 B N9 S Zn'
_chemical_formula_weight 660.93
_chemical_name_systematic
;
?
;
_space_group_IT_number 2
_symmetry_cell_setting triclinic
_symmetry_space_group_name_Hall '-P 1'
_symmetry_space_group_name_H-M 'P -1'
_atom_sites_solution_hydrogens geom
_atom_sites_solution_primary direct
_atom_sites_solution_secondary difmap
_audit_creation_method SHELXL-97
_cell_angle_alpha 72.951(4)
_cell_angle_beta 89.883(4)
_cell_angle_gamma 89.978(4)
_cell_formula_units_Z 4
_cell_length_a 11.842(3)
_cell_length_b 15.757(4)
_cell_length_c 17.293(5)
_cell_measurement_reflns_used 4181
_cell_measurement_temperature 100(2)
_cell_measurement_theta_max 27.45
_cell_measurement_theta_min 2.19
_cell_volume 3085.0(14)
_computing_cell_refinement 'Apex2 v2009.7-0'
_computing_data_collection 'Apex2 v2009.7-0 (Bruker, 2009)'
_computing_data_reduction 'Apex2 v2009.7-0'
_computing_molecular_graphics 'SHELXTL 6.14'
_computing_publication_material 'SHELXTL 6.14'
_computing_structure_refinement 'SHELXTL 6.14'
_computing_structure_solution 'SHELXTL 6.14 (Bruker, 2000-2003; Sheldrick, 2008)'
_diffrn_ambient_temperature 100(2)
_diffrn_measured_fraction_theta_full 0.981
_diffrn_measured_fraction_theta_max 0.981
_diffrn_measurement_device_type 'Bruker AXS SMART APEX CCD diffractometer'
_diffrn_measurement_method '\w scans'
_diffrn_radiation_monochromator graphite
_diffrn_radiation_source 'fine-focus sealed tube'
_diffrn_radiation_type MoK\a
_diffrn_radiation_wavelength 0.71073
_diffrn_reflns_av_R_equivalents 0.0345
_diffrn_reflns_av_sigmaI/netI 0.0593
_diffrn_reflns_limit_h_max 15
_diffrn_reflns_limit_h_min -15
_diffrn_reflns_limit_k_max 20
_diffrn_reflns_limit_k_min -21
_diffrn_reflns_limit_l_max 23
_diffrn_reflns_limit_l_min -23
_diffrn_reflns_number 30509
_diffrn_reflns_theta_full 28.28
_diffrn_reflns_theta_max 28.28
_diffrn_reflns_theta_min 1.23
_diffrn_standards_number 0
_exptl_absorpt_coefficient_mu 0.904
_exptl_absorpt_correction_T_max 0.7464
_exptl_absorpt_correction_T_min 0.6416
_exptl_absorpt_correction_type multi-scan
_exptl_absorpt_process_details 'Apex2 v2009.7-0 (Bruker, 2009)'
_exptl_crystal_colour colourless
_exptl_crystal_density_diffrn 1.423
_exptl_crystal_density_method 'not measured'
_exptl_crystal_description plate
_exptl_crystal_F_000 1368
_exptl_crystal_size_max 0.42
_exptl_crystal_size_mid 0.39
_exptl_crystal_size_min 0.15
_refine_diff_density_max 0.728
_refine_diff_density_min -1.194
_refine_diff_density_rms 0.085
_refine_ls_extinction_method none
_refine_ls_goodness_of_fit_ref 1.043
_refine_ls_hydrogen_treatment constr
_refine_ls_matrix_type full
_refine_ls_number_parameters 818
_refine_ls_number_reflns 15017
_refine_ls_number_restraints 0
_refine_ls_restrained_S_all 1.043
_refine_ls_R_factor_all 0.0697
_refine_ls_R_factor_gt 0.0469
_refine_ls_shift/su_max 0.002
_refine_ls_shift/su_mean 0.000
_refine_ls_structure_factor_coef Fsqd
_refine_ls_weighting_details 'calc w=1/[\s^2^(Fo^2^)+(0.0394P)^2^+2.5619P] where P=(Fo^2^+2Fc^2^)/3'
_refine_ls_weighting_scheme calc
_refine_ls_wR_factor_gt 0.0963
_refine_ls_wR_factor_ref 0.1075
_reflns_number_gt 11797
_reflns_number_total 15017
_reflns_threshold_expression I>2\s(I)
_cod_data_source_file c1dt10429b.txt
_cod_data_source_block 09mz359_0m
_cod_depositor_comments
;
The following automatic conversions were performed:

'_symmetry_cell_setting' value 'Triclinic' changed to 'triclinic'
according to /home/saulius/struct/CIF-dictionaries/cif_core.dic
dictionary named 'cif_core.dic' version 2.4.1 from 2010-06-29.

Automatic conversion script
Id: cif_fix_values 1715 2011-07-08 13:25:40Z adriana 
;
_cod_original_cell_volume 3085.1(14)
_cod_original_sg_symbol_H-M P-1
_cod_database_code 7016201

loop_
_symmetry_equiv_pos_as_xyz
'x, y, z'
'-x, -y, -z'

loop_
_atom_site_label
_atom_site_type_symbol
_atom_site_fract_x
_atom_site_fract_y
_atom_site_fract_z
_atom_site_U_iso_or_equiv
_atom_site_adp_type
_atom_site_occupancy
_atom_site_symmetry_multiplicity
_atom_site_calc_flag
_atom_site_refinement_flags
_atom_site_disorder_assembly
_atom_site_disorder_group
B1 B 0.2863(4) 0.0724(3) 0.8921(2) 0.0185(9) Uani 1 1 d . . .
H1 H 0.3066 0.0405 0.8519 0.022 Uiso 1 1 calc R . .
B2 B 0.7869(5) 0.4189(3) 0.6051(2) 0.0198(9) Uani 1 1 d . . .
H2 H 0.8089 0.4459 0.6485 0.024 Uiso 1 1 calc R . .
C1 C 0.2596(4) 0.1749(3) 0.7032(2) 0.0268(9) Uani 1 1 d . . .
H1A H 0.2122 0.1246 0.7011 0.040 Uiso 1 1 calc R . .
H1B H 0.3385 0.1557 0.7114 0.040 Uiso 1 1 calc R . .
H1C H 0.2527 0.2226 0.6522 0.040 Uiso 1 1 calc R . .
C2 C 0.2220(4) 0.2080(2) 0.7715(2) 0.0201(7) Uani 1 1 d . . .
C3 C 0.1523(3) 0.2862(2) 0.8411(2) 0.0202(8) Uani 1 1 d . . .
C4 C 0.0998(4) 0.3614(3) 0.8614(2) 0.0308(10) Uani 1 1 d . . .
C5 C 0.1415(5) 0.4466(3) 0.8210(3) 0.0460(14) Uani 1 1 d . . .
H5 H 0.2007 0.4530 0.7825 0.055 Uiso 1 1 calc R . .
C6 C 0.0979(6) 0.5194(4) 0.8366(3) 0.068(2) Uani 1 1 d . . .
H6 H 0.1280 0.5766 0.8109 0.082 Uiso 1 1 calc R . .
C7 C 0.0089(7) 0.5091(5) 0.8907(4) 0.079(3) Uani 1 1 d . . .
H7 H -0.0240 0.5603 0.8998 0.095 Uiso 1 1 calc R . .
C8 C -0.0339(5) 0.4255(5) 0.9322(4) 0.072(2) Uani 1 1 d . . .
H8 H -0.0937 0.4199 0.9701 0.086 Uiso 1 1 calc R . .
C9 C 0.0129(4) 0.3492(4) 0.9172(3) 0.0461(13) Uani 1 1 d . . .
H9 H -0.0144 0.2915 0.9445 0.055 Uiso 1 1 calc R . .
C10 C 0.1471(4) -0.1004(3) 0.8931(2) 0.0277(9) Uani 1 1 d . . .
H10A H 0.1119 -0.0571 0.8468 0.042 Uiso 1 1 calc R . .
H10B H 0.1016 -0.1547 0.9088 0.042 Uiso 1 1 calc R . .
H10C H 0.2233 -0.1144 0.8782 0.042 Uiso 1 1 calc R . .
C11 C 0.1541(4) -0.0624(2) 0.9619(2) 0.0206(8) Uani 1 1 d . . .
C12 C 0.1306(3) -0.0387(2) 1.0749(2) 0.0182(8) Uani 1 1 d . . .
C13 C 0.1051(3) -0.0587(2) 1.1627(2) 0.0185(8) Uani 1 1 d . . .
C14 C 0.0481(4) -0.1369(3) 1.2004(2) 0.0230(9) Uani 1 1 d . . .
H14 H 0.0200 -0.1725 1.1689 0.028 Uiso 1 1 calc R . .
C15 C 0.0317(4) -0.1636(3) 1.2837(2) 0.0221(8) Uani 1 1 d . . .
H15 H -0.0063 -0.2178 1.3090 0.027 Uiso 1 1 calc R . .
C16 C 0.0703(3) -0.1116(3) 1.3295(2) 0.0221(8) Uani 1 1 d . . .
H16 H 0.0590 -0.1297 1.3864 0.027 Uiso 1 1 calc R . .
C17 C 0.1257(3) -0.0329(2) 1.2923(2) 0.0252(8) Uani 1 1 d . . .
H17 H 0.1513 0.0036 1.3238 0.030 Uiso 1 1 calc R . .
C18 C 0.1442(3) -0.0067(2) 1.2090(2) 0.0228(8) Uani 1 1 d . . .
H18 H 0.1836 0.0469 1.1841 0.027 Uiso 1 1 calc R . .
C19 C 0.5447(4) 0.0360(3) 0.8603(2) 0.0250(9) Uani 1 1 d . . .
H19A H 0.5507 0.0766 0.8053 0.037 Uiso 1 1 calc R . .
H19B H 0.4914 -0.0117 0.8607 0.037 Uiso 1 1 calc R . .
H19C H 0.6191 0.0105 0.8782 0.037 Uiso 1 1 calc R . .
C20 C 0.5039(4) 0.0855(2) 0.9158(2) 0.0197(8) Uani 1 1 d . . .
C21 C 0.4969(3) 0.1625(2) 0.9969(2) 0.0191(8) Uani 1 1 d . . .
C22 C 0.5349(4) 0.2133(3) 1.0510(2) 0.0229(9) Uani 1 1 d . . .
C23 C 0.6366(4) 0.2587(3) 1.0331(3) 0.0353(11) Uani 1 1 d . . .
H23 H 0.6779 0.2577 0.9863 0.042 Uiso 1 1 calc R . .
C24 C 0.6778(5) 0.3054(3) 1.0831(3) 0.0415(12) Uani 1 1 d . . .
H24 H 0.7473 0.3366 1.0708 0.050 Uiso 1 1 calc R . .
C25 C 0.6173(5) 0.3068(3) 1.1516(3) 0.0411(13) Uani 1 1 d . . .
H25 H 0.6457 0.3391 1.1859 0.049 Uiso 1 1 calc R . .
C26 C 0.5153(4) 0.2613(3) 1.1705(3) 0.0362(11) Uani 1 1 d . . .
H26 H 0.4741 0.2625 1.2173 0.043 Uiso 1 1 calc R . .
C27 C 0.4743(4) 0.2139(3) 1.1198(2) 0.0300(10) Uani 1 1 d . . .
H27 H 0.4053 0.1821 1.1322 0.036 Uiso 1 1 calc R . .
C28 C 0.2339(4) 0.3274(2) 1.0902(2) 0.0223(8) Uani 1 1 d . . .
C29 C 0.2854(4) 0.3709(2) 1.0163(2) 0.0261(9) Uani 1 1 d . . .
H29 H 0.2812 0.3456 0.9728 0.031 Uiso 1 1 calc R . .
C30 C 0.3428(4) 0.4506(3) 1.0058(2) 0.0310(10) Uani 1 1 d . . .
H30 H 0.3773 0.4795 0.9553 0.037 Uiso 1 1 calc R . .
C31 C 0.3497(4) 0.4874(3) 1.0689(3) 0.0360(11) Uani 1 1 d . . .
H31 H 0.3887 0.5418 1.0620 0.043 Uiso 1 1 calc R . .
C32 C 0.2997(5) 0.4450(3) 1.1415(3) 0.0390(12) Uani 1 1 d . . .
H32 H 0.3046 0.4704 1.1849 0.047 Uiso 1 1 calc R . .
C33 C 0.2422(4) 0.3658(3) 1.1527(2) 0.0301(10) Uani 1 1 d . . .
H33 H 0.2083 0.3375 1.2035 0.036 Uiso 1 1 calc R . .
C34 C 0.6804(4) 0.6014(3) 0.6096(2) 0.0295(10) Uani 1 1 d . . .
H34A H 0.7604 0.6139 0.6158 0.044 Uiso 1 1 calc R . .
H34B H 0.6522 0.5599 0.6599 0.044 Uiso 1 1 calc R . .
H34C H 0.6372 0.6568 0.5974 0.044 Uiso 1 1 calc R . .
C35 C 0.6674(4) 0.5611(2) 0.5422(2) 0.0205(8) Uani 1 1 d . . .
C36 C 0.6263(3) 0.5407(2) 0.4306(2) 0.0186(8) Uani 1 1 d . . .
C37 C 0.5886(4) 0.5607(3) 0.3468(2) 0.0197(8) Uani 1 1 d . . .
C38 C 0.5600(4) 0.6476(2) 0.3054(2) 0.0222(8) Uani 1 1 d . . .
H38 H 0.5590 0.6911 0.3335 0.027 Uiso 1 1 calc R . .
C39 C 0.5332(4) 0.6719(3) 0.2245(2) 0.0255(9) Uani 1 1 d . . .
H39 H 0.5161 0.7321 0.1970 0.031 Uiso 1 1 calc R . .
C40 C 0.5311(4) 0.6093(3) 0.1835(3) 0.0340(10) Uani 1 1 d . . .
H40 H 0.5160 0.6260 0.1271 0.041 Uiso 1 1 calc R . .
C41 C 0.5512(5) 0.5216(3) 0.2255(3) 0.0528(15) Uani 1 1 d . . .
H41 H 0.5457 0.4773 0.1985 0.063 Uiso 1 1 calc R . .
C42 C 0.5793(5) 0.4980(3) 0.3062(3) 0.0456(13) Uani 1 1 d . . .
H42 H 0.5924 0.4373 0.3343 0.055 Uiso 1 1 calc R . .
C43 C 1.0455(4) 0.4492(3) 0.6349(2) 0.0230(9) Uani 1 1 d . . .
H43A H 1.0250 0.4143 0.6900 0.034 Uiso 1 1 calc R . .
H43B H 1.0116 0.5084 0.6229 0.034 Uiso 1 1 calc R . .
H43C H 1.1278 0.4548 0.6304 0.034 Uiso 1 1 calc R . .
C44 C 1.0032(3) 0.4041(2) 0.5767(2) 0.0181(8) Uani 1 1 d . . .
C45 C 0.9915(3) 0.3329(2) 0.4911(2) 0.0191(8) Uani 1 1 d . . .
C46 C 1.0257(4) 0.2848(3) 0.4330(2) 0.0228(9) Uani 1 1 d . . .
C47 C 1.1137(4) 0.2232(3) 0.4536(2) 0.0278(9) Uani 1 1 d . . .
H47 H 1.1511 0.2128 0.5041 0.033 Uiso 1 1 calc R . .
C48 C 1.1462(4) 0.1774(3) 0.3998(2) 0.0315(10) Uani 1 1 d . . .
H48 H 1.2039 0.1338 0.4146 0.038 Uiso 1 1 calc R . .
C49 C 1.0959(4) 0.1946(3) 0.3258(2) 0.0338(11) Uani 1 1 d . . .
H49 H 1.1200 0.1640 0.2889 0.041 Uiso 1 1 calc R . .
C50 C 1.0106(4) 0.2560(3) 0.3049(2) 0.0312(10) Uani 1 1 d . . .
H50 H 0.9754 0.2676 0.2536 0.037 Uiso 1 1 calc R . .
C51 C 0.9754(4) 0.3014(3) 0.3588(2) 0.0279(9) Uani 1 1 d . . .
H51 H 0.9164 0.3439 0.3440 0.033 Uiso 1 1 calc R . .
C52 C 0.7581(4) 0.2982(2) 0.7902(2) 0.0241(9) Uani 1 1 d . . .
H52A H 0.7174 0.3499 0.7966 0.036 Uiso 1 1 calc R . .
H52B H 0.8389 0.3118 0.7833 0.036 Uiso 1 1 calc R . .
H52C H 0.7465 0.2475 0.8384 0.036 Uiso 1 1 calc R . .
C53 C 0.7149(4) 0.2760(2) 0.71804(19) 0.0185(7) Uani 1 1 d . . .
C54 C 0.6357(3) 0.2115(2) 0.6425(2) 0.0203(8) Uani 1 1 d . . .
C55 C 0.5676(4) 0.1481(2) 0.6153(2) 0.0208(8) Uani 1 1 d . . .
C56 C 0.5751(3) 0.0578(2) 0.6538(2) 0.0244(8) Uani 1 1 d . . .
H56 H 0.6276 0.0367 0.6966 0.029 Uiso 1 1 calc R . .
C57 C 0.5075(4) -0.0018(3) 0.6307(3) 0.0347(11) Uani 1 1 d . . .
H57 H 0.5135 -0.0636 0.6572 0.042 Uiso 1 1 calc R . .
C58 C 0.4311(4) 0.0295(3) 0.5689(3) 0.0365(10) Uani 1 1 d . . .
H58 H 0.3835 -0.0109 0.5530 0.044 Uiso 1 1 calc R . .
C59 C 0.4234(4) 0.1194(3) 0.5299(3) 0.0350(10) Uani 1 1 d . . .
H59 H 0.3713 0.1404 0.4868 0.042 Uiso 1 1 calc R . .
C60 C 0.4916(4) 0.1793(3) 0.5533(2) 0.0274(9) Uani 1 1 d . . .
H60 H 0.4857 0.2411 0.5268 0.033 Uiso 1 1 calc R . .
C61 C 0.7434(4) 0.1794(2) 0.3926(2) 0.0235(9) Uani 1 1 d . . .
C62 C 0.7563(4) 0.1434(3) 0.3290(2) 0.0307(11) Uani 1 1 d . . .
H62 H 0.7242 0.1729 0.2778 0.037 Uiso 1 1 calc R . .
C63 C 0.8150(4) 0.0655(3) 0.3388(2) 0.0311(11) Uani 1 1 d . . .
H63 H 0.8222 0.0413 0.2948 0.037 Uiso 1 1 calc R . .
C64 C 0.8633(4) 0.0223(3) 0.4125(2) 0.0286(10) Uani 1 1 d . . .
H64 H 0.9051 -0.0308 0.4193 0.034 Uiso 1 1 calc R . .
C65 C 0.8499(4) 0.0578(3) 0.4761(2) 0.0268(9) Uani 1 1 d . . .
H65 H 0.8821 0.0281 0.5271 0.032 Uiso 1 1 calc R . .
C66 C 0.7905(4) 0.1357(2) 0.4670(2) 0.0221(8) Uani 1 1 d . . .
H66 H 0.7821 0.1591 0.5115 0.027 Uiso 1 1 calc R . .
N1 N 0.1841(3) 0.21090(19) 0.89579(17) 0.0176(7) Uani 1 1 d . . .
N2 N 0.2287(3) 0.16049(19) 0.84976(16) 0.0180(6) Uani 1 1 d . . .
N3 N 0.1740(3) 0.2864(2) 0.76414(18) 0.0227(7) Uani 1 1 d . . .
N4 N 0.1895(3) 0.0319(2) 1.03075(17) 0.0178(7) Uani 1 1 d . . .
N5 N 0.2063(3) 0.01446(19) 0.95741(16) 0.0181(7) Uani 1 1 d . . .
N6 N 0.1068(3) -0.0974(2) 1.03391(19) 0.0222(8) Uani 1 1 d . . .
N7 N 0.3887(3) 0.1464(2) 0.98489(17) 0.0170(7) Uani 1 1 d . . .
N8 N 0.3940(3) 0.0951(2) 0.93227(17) 0.0180(7) Uani 1 1 d . . .
N9 N 0.5698(3) 0.1266(2) 0.95473(19) 0.0224(7) Uani 1 1 d . . .
N10 N 0.6818(3) 0.4673(2) 0.47050(17) 0.0181(7) Uani 1 1 d . . .
N11 N 0.7092(3) 0.48182(18) 0.54334(16) 0.0164(6) Uani 1 1 d . . .
N12 N 0.6145(3) 0.5993(2) 0.47326(19) 0.0216(7) Uani 1 1 d . . .
N13 N 0.8857(3) 0.3523(2) 0.50486(17) 0.0190(7) Uani 1 1 d . . .
N14 N 0.8932(3) 0.3983(2) 0.56125(17) 0.0171(7) Uani 1 1 d . . .
N15 N 1.0673(3) 0.3639(2) 0.53443(18) 0.0197(7) Uani 1 1 d . . .
N16 N 0.6746(3) 0.28742(19) 0.59195(17) 0.0182(7) Uani 1 1 d . . .
N17 N 0.7246(3) 0.32921(19) 0.64217(16) 0.0176(6) Uani 1 1 d . . .
N18 N 0.6605(3) 0.20179(19) 0.72045(18) 0.0197(7) Uani 1 1 d . . .
S1 S 0.15841(10) 0.22695(7) 1.10826(6) 0.0281(2) Uani 1 1 d . . .
S2 S 0.66871(11) 0.28152(7) 0.37464(6) 0.0296(3) Uani 1 1 d . . .
Zn1 Zn 0.22323(4) 0.16491(3) 1.01652(2) 0.01897(10) Uani 1 1 d . . .
Zn2 Zn 0.72009(4) 0.33885(3) 0.47211(2) 0.01777(10) Uani 1 1 d . . .

loop_
_atom_site_aniso_label
_atom_site_aniso_U_11
_atom_site_aniso_U_22
_atom_site_aniso_U_33
_atom_site_aniso_U_23
_atom_site_aniso_U_13
_atom_site_aniso_U_12
B1 0.024(2) 0.0135(18) 0.0163(17) -0.0019(14) -0.0038(19) 0.0038(19)
B2 0.029(3) 0.0152(19) 0.0158(18) -0.0054(15) -0.0009(19) 0.0013(19)
C1 0.032(2) 0.030(2) 0.0155(16) -0.0039(15) 0.0006(15) 0.0068(17)
C2 0.0181(18) 0.0235(18) 0.0160(15) -0.0015(13) -0.0007(16) -0.0001(16)
C3 0.0184(19) 0.0159(17) 0.0253(19) -0.0044(14) -0.0060(15) 0.0026(15)
C4 0.039(3) 0.027(2) 0.029(2) -0.0116(18) -0.0207(19) 0.0140(19)
C5 0.088(4) 0.022(2) 0.029(2) -0.0104(18) -0.028(2) 0.015(2)
C6 0.116(6) 0.040(3) 0.054(3) -0.024(3) -0.048(4) 0.033(3)
C7 0.109(6) 0.058(4) 0.087(5) -0.046(4) -0.059(5) 0.058(4)
C8 0.057(4) 0.107(6) 0.072(4) -0.060(4) -0.027(3) 0.041(4)
C9 0.037(3) 0.063(3) 0.051(3) -0.036(3) -0.013(2) 0.015(3)
C10 0.038(3) 0.024(2) 0.0227(19) -0.0108(16) 0.0030(17) -0.0070(18)
C11 0.027(2) 0.0162(18) 0.0189(18) -0.0053(14) -0.0051(16) 0.0013(16)
C12 0.021(2) 0.0162(18) 0.0179(17) -0.0055(14) -0.0012(15) -0.0009(16)
C13 0.022(2) 0.0150(17) 0.0150(17) 0.0003(14) 0.0007(15) 0.0030(15)
C14 0.025(2) 0.022(2) 0.0224(19) -0.0071(15) -0.0026(16) -0.0006(16)
C15 0.021(2) 0.023(2) 0.0185(18) -0.0004(15) 0.0019(15) -0.0024(16)
C16 0.025(2) 0.0239(19) 0.0161(17) -0.0042(15) 0.0017(15) 0.0035(16)
C17 0.034(2) 0.0205(18) 0.0203(18) -0.0051(15) -0.0025(16) -0.0009(17)
C18 0.029(2) 0.0163(17) 0.0214(18) -0.0029(14) -0.0003(15) -0.0042(15)
C19 0.028(2) 0.0188(19) 0.023(2) 0.0009(15) 0.0057(17) 0.0003(17)
C20 0.025(2) 0.0143(18) 0.0153(17) 0.0024(14) -0.0018(15) -0.0003(15)
C21 0.022(2) 0.0154(18) 0.0159(17) 0.0012(14) -0.0028(15) -0.0004(16)
C22 0.029(2) 0.0164(18) 0.0210(18) -0.0011(14) -0.0088(16) 0.0056(16)
C23 0.045(3) 0.027(2) 0.031(2) -0.0021(17) -0.013(2) -0.009(2)
C24 0.055(3) 0.028(2) 0.037(2) -0.0019(19) -0.014(2) -0.012(2)
C25 0.060(4) 0.023(2) 0.042(3) -0.010(2) -0.029(2) 0.003(2)
C26 0.044(3) 0.037(2) 0.031(2) -0.0148(19) -0.010(2) 0.013(2)
C27 0.032(2) 0.029(2) 0.032(2) -0.0135(18) -0.0102(19) 0.0027(19)
C28 0.026(2) 0.0181(17) 0.0239(18) -0.0070(14) -0.0016(16) 0.0008(16)
C29 0.031(2) 0.0226(18) 0.0246(18) -0.0067(15) -0.0092(19) 0.0014(19)
C30 0.038(3) 0.022(2) 0.029(2) -0.0012(16) -0.0010(19) -0.0084(19)
C31 0.045(3) 0.022(2) 0.040(2) -0.0085(18) -0.006(2) -0.007(2)
C32 0.059(4) 0.029(2) 0.033(2) -0.0155(18) -0.003(2) -0.005(2)
C33 0.033(3) 0.028(2) 0.032(2) -0.0134(17) 0.0059(18) -0.0034(18)
C34 0.042(3) 0.024(2) 0.026(2) -0.0128(16) 0.0006(18) 0.0063(18)
C35 0.024(2) 0.0161(18) 0.0200(18) -0.0027(14) 0.0033(16) -0.0013(16)
C36 0.018(2) 0.0156(18) 0.0198(18) -0.0012(14) 0.0017(15) -0.0003(15)
C37 0.021(2) 0.0181(19) 0.0197(18) -0.0051(15) 0.0021(15) 0.0011(15)
C38 0.026(2) 0.0159(18) 0.0229(19) -0.0028(15) -0.0003(16) 0.0032(16)
C39 0.027(2) 0.0190(19) 0.025(2) 0.0016(15) -0.0012(17) 0.0033(17)
C40 0.045(3) 0.032(2) 0.024(2) -0.0075(18) -0.0109(19) 0.008(2)
C41 0.089(4) 0.035(3) 0.042(3) -0.023(2) -0.032(3) 0.025(3)
C42 0.078(4) 0.022(2) 0.037(2) -0.0071(18) -0.030(3) 0.020(2)
C43 0.025(2) 0.0183(18) 0.0224(19) -0.0009(15) -0.0048(16) -0.0018(16)
C44 0.021(2) 0.0140(17) 0.0166(17) -0.0003(14) -0.0005(15) -0.0001(15)
C45 0.023(2) 0.0134(17) 0.0146(17) 0.0052(13) 0.0006(15) 0.0007(16)
C46 0.026(2) 0.0187(19) 0.0202(19) -0.0006(15) 0.0035(16) -0.0009(16)
C47 0.031(2) 0.0211(19) 0.029(2) -0.0022(16) -0.0008(17) 0.0025(17)
C48 0.039(3) 0.024(2) 0.031(2) -0.0073(17) 0.0012(19) 0.0095(19)
C49 0.051(3) 0.023(2) 0.026(2) -0.0063(17) 0.008(2) 0.005(2)
C50 0.047(3) 0.027(2) 0.0177(19) -0.0028(16) 0.0035(18) 0.0074(19)
C51 0.034(2) 0.026(2) 0.0207(19) -0.0029(16) 0.0043(17) 0.0030(18)
C52 0.034(2) 0.0214(18) 0.0162(16) -0.0048(14) -0.0038(15) 0.0010(16)
C53 0.025(2) 0.0155(16) 0.0150(15) -0.0037(12) -0.0014(16) 0.0024(16)
C54 0.022(2) 0.0178(18) 0.0213(18) -0.0067(14) 0.0012(15) 0.0030(15)
C55 0.028(2) 0.0130(16) 0.0226(19) -0.0075(14) 0.0072(16) -0.0028(15)
C56 0.026(2) 0.0210(18) 0.027(2) -0.0086(16) 0.0056(16) -0.0055(16)
C57 0.047(3) 0.0170(19) 0.040(2) -0.0092(18) 0.007(2) -0.0087(19)
C58 0.035(2) 0.034(2) 0.050(3) -0.027(2) 0.008(2) -0.014(2)
C59 0.028(2) 0.036(2) 0.047(3) -0.022(2) -0.0062(19) -0.0022(18)
C60 0.028(2) 0.0214(19) 0.034(2) -0.0088(17) -0.0016(18) -0.0035(16)
C61 0.035(3) 0.0154(17) 0.0208(17) -0.0055(14) -0.0046(16) 0.0007(16)
C62 0.052(3) 0.0227(19) 0.0172(17) -0.0062(15) -0.0036(18) 0.0028(19)
C63 0.058(3) 0.0181(19) 0.0200(19) -0.0098(15) 0.0040(19) 0.0000(19)
C64 0.037(3) 0.0195(19) 0.030(2) -0.0091(16) 0.0038(19) 0.0051(18)
C65 0.032(2) 0.0213(19) 0.024(2) -0.0025(16) -0.0066(17) 0.0042(18)
C66 0.028(2) 0.0181(17) 0.0206(17) -0.0067(14) -0.0027(17) 0.0016(17)
N1 0.0205(17) 0.0154(15) 0.0183(14) -0.0069(12) -0.0020(12) 0.0005(12)
N2 0.0202(16) 0.0188(14) 0.0157(13) -0.0063(11) 0.0003(13) 0.0031(14)
N3 0.0280(18) 0.0186(16) 0.0202(15) -0.0038(12) -0.0015(14) -0.0025(14)
N4 0.0217(18) 0.0170(15) 0.0143(14) -0.0040(11) -0.0004(12) -0.0009(13)
N5 0.026(2) 0.0130(14) 0.0141(13) -0.0027(11) -0.0006(13) 0.0012(14)
N6 0.030(2) 0.0175(17) 0.0170(15) -0.0019(13) -0.0015(14) -0.0029(15)
N7 0.0177(17) 0.0168(15) 0.0134(14) 0.0005(12) 0.0013(12) -0.0010(13)
N8 0.0222(18) 0.0168(15) 0.0142(14) -0.0034(12) -0.0008(12) 0.0004(13)
N9 0.0266(19) 0.0177(16) 0.0203(16) -0.0017(13) -0.0038(14) 0.0030(14)
N10 0.0231(18) 0.0159(15) 0.0142(14) -0.0030(11) -0.0016(12) 0.0003(13)
N11 0.0229(18) 0.0129(14) 0.0138(13) -0.0045(11) 0.0010(13) -0.0018(14)
N12 0.0242(19) 0.0160(16) 0.0249(17) -0.0063(13) -0.0004(14) 0.0018(14)
N13 0.0282(19) 0.0150(15) 0.0151(14) -0.0062(12) -0.0013(13) -0.0006(14)
N14 0.0219(18) 0.0159(15) 0.0128(14) -0.0033(12) -0.0022(12) 0.0006(13)
N15 0.0232(18) 0.0157(15) 0.0176(15) -0.0008(12) -0.0009(13) 0.0010(13)
N16 0.0232(17) 0.0154(15) 0.0177(14) -0.0072(12) -0.0009(13) -0.0042(13)
N17 0.0231(16) 0.0146(13) 0.0152(13) -0.0046(11) -0.0024(14) -0.0001(14)
N18 0.0253(18) 0.0135(14) 0.0208(15) -0.0056(12) 0.0044(13) -0.0006(13)
S1 0.0362(6) 0.0259(5) 0.0261(5) -0.0136(4) 0.0106(4) -0.0087(5)
S2 0.0467(7) 0.0207(5) 0.0249(5) -0.0122(4) -0.0176(5) 0.0141(5)
Zn1 0.0263(3) 0.0151(2) 0.01567(19) -0.00479(16) 0.0003(2) -0.0008(2)
Zn2 0.0249(2) 0.01350(19) 0.01501(19) -0.00440(15) -0.00311(19) 0.0023(2)

loop_
_atom_type_symbol
_atom_type_description
_atom_type_scat_dispersion_real
_atom_type_scat_dispersion_imag
_atom_type_scat_source
C C 0.0033 0.0016 'International Tables Vol C Tables 4.2.6.8 and 6.1.1.4'
H H 0.0000 0.0000 'International Tables Vol C Tables 4.2.6.8 and 6.1.1.4'
N N 0.0061 0.0033 'International Tables Vol C Tables 4.2.6.8 and 6.1.1.4'
S S 0.1246 0.1234 'International Tables Vol C Tables 4.2.6.8 and 6.1.1.4'
Zn Zn 0.2839 1.4301 'International Tables Vol C Tables 4.2.6.8 and 6.1.1.4'
B B 0.0013 0.0007 'International Tables Vol C Tables 4.2.6.8 and 6.1.1.4'

loop_
_geom_angle_atom_site_label_1
_geom_angle_atom_site_label_2
_geom_angle_atom_site_label_3
_geom_angle
_geom_angle_site_symmetry_1
_geom_angle_site_symmetry_3
_geom_angle_publ_flag
N2 B1 N8 106.7(3) . . ?
N2 B1 N5 109.6(4) . . ?
N8 B1 N5 110.0(3) . . ?
N2 B1 H1 110.2 . . ?
N8 B1 H1 110.2 . . ?
N5 B1 H1 110.2 . . ?
N11 B2 N14 109.4(3) . . ?
N11 B2 N17 109.0(4) . . ?
N14 B2 N17 106.9(3) . . ?
N11 B2 H2 110.5 . . ?
N14 B2 H2 110.5 . . ?
N17 B2 H2 110.5 . . ?
C2 C1 H1A 109.5 . . ?
C2 C1 H1B 109.5 . . ?
H1A C1 H1B 109.5 . . ?
C2 C1 H1C 109.5 . . ?
H1A C1 H1C 109.5 . . ?
H1B C1 H1C 109.5 . . ?
N3 C2 N2 110.5(3) . . ?
N3 C2 C1 125.5(3) . . ?
N2 C2 C1 124.0(3) . . ?
N1 C3 N3 112.8(3) . . ?
N1 C3 C4 124.2(3) . . ?
N3 C3 C4 123.0(3) . . ?
C9 C4 C5 121.6(4) . . ?
C9 C4 C3 121.5(4) . . ?
C5 C4 C3 116.9(4) . . ?
C6 C5 C4 120.5(6) . . ?
C6 C5 H5 119.8 . . ?
C4 C5 H5 119.8 . . ?
C5 C6 C7 119.0(6) . . ?
C5 C6 H6 120.5 . . ?
C7 C6 H6 120.5 . . ?
C6 C7 C8 121.9(6) . . ?
C6 C7 H7 119.1 . . ?
C8 C7 H7 119.1 . . ?
C7 C8 C9 119.2(6) . . ?
C7 C8 H8 120.4 . . ?
C9 C8 H8 120.4 . . ?
C4 C9 C8 117.8(6) . . ?
C4 C9 H9 121.1 . . ?
C8 C9 H9 121.1 . . ?
C11 C10 H10A 109.5 . . ?
C11 C10 H10B 109.5 . . ?
H10A C10 H10B 109.5 . . ?
C11 C10 H10C 109.5 . . ?
H10A C10 H10C 109.5 . . ?
H10B C10 H10C 109.5 . . ?
N6 C11 N5 111.6(3) . . ?
N6 C11 C10 125.1(4) . . ?
N5 C11 C10 123.3(3) . . ?
N4 C12 N6 113.0(3) . . ?
N4 C12 C13 125.2(3) . . ?
N6 C12 C13 121.4(3) . . ?
C18 C13 C14 119.0(3) . . ?
C18 C13 C12 122.7(3) . . ?
C14 C13 C12 118.1(3) . . ?
C13 C14 C15 120.7(4) . . ?
C13 C14 H14 119.6 . . ?
C15 C14 H14 119.6 . . ?
C16 C15 C14 120.0(4) . . ?
C16 C15 H15 120.0 . . ?
C14 C15 H15 120.0 . . ?
C15 C16 C17 119.7(3) . . ?
C15 C16 H16 120.2 . . ?
C17 C16 H16 120.2 . . ?
C16 C17 C18 120.5(3) . . ?
C16 C17 H17 119.8 . . ?
C18 C17 H17 119.8 . . ?
C13 C18 C17 120.0(3) . . ?
C13 C18 H18 120.0 . . ?
C17 C18 H18 120.0 . . ?
C20 C19 H19A 109.5 . . ?
C20 C19 H19B 109.5 . . ?
H19A C19 H19B 109.5 . . ?
C20 C19 H19C 109.5 . . ?
H19A C19 H19C 109.5 . . ?
H19B C19 H19C 109.5 . . ?
N9 C20 N8 111.2(4) . . ?
N9 C20 C19 124.6(4) . . ?
N8 C20 C19 124.2(4) . . ?
N7 C21 N9 113.5(3) . . ?
N7 C21 C22 123.9(4) . . ?
N9 C21 C22 122.6(4) . . ?
C23 C22 C27 120.3(4) . . ?
C23 C22 C21 117.8(4) . . ?
C27 C22 C21 121.9(4) . . ?
C24 C23 C22 120.2(5) . . ?
C24 C23 H23 119.9 . . ?
C22 C23 H23 119.9 . . ?
C23 C24 C25 119.8(5) . . ?
C23 C24 H24 120.1 . . ?
C25 C24 H24 120.1 . . ?
C24 C25 C26 120.7(4) . . ?
C24 C25 H25 119.7 . . ?
C26 C25 H25 119.7 . . ?
C25 C26 C27 119.2(4) . . ?
C25 C26 H26 120.4 . . ?
C27 C26 H26 120.4 . . ?
C22 C27 C26 119.8(4) . . ?
C22 C27 H27 120.1 . . ?
C26 C27 H27 120.1 . . ?
C33 C28 C29 118.1(4) . . ?
C33 C28 S1 118.2(3) . . ?
C29 C28 S1 123.7(3) . . ?
C30 C29 C28 120.8(4) . . ?
C30 C29 H29 119.6 . . ?
C28 C29 H29 119.6 . . ?
C31 C30 C29 119.9(4) . . ?
C31 C30 H30 120.0 . . ?
C29 C30 H30 120.0 . . ?
C32 C31 C30 119.5(4) . . ?
C32 C31 H31 120.2 . . ?
C30 C31 H31 120.2 . . ?
C31 C32 C33 121.1(4) . . ?
C31 C32 H32 119.4 . . ?
C33 C32 H32 119.4 . . ?
C32 C33 C28 120.5(4) . . ?
C32 C33 H33 119.7 . . ?
C28 C33 H33 119.7 . . ?
C35 C34 H34A 109.5 . . ?
C35 C34 H34B 109.5 . . ?
H34A C34 H34B 109.5 . . ?
C35 C34 H34C 109.5 . . ?
H34A C34 H34C 109.5 . . ?
H34B C34 H34C 109.5 . . ?
N12 C35 N11 111.4(3) . . ?
N12 C35 C34 124.6(4) . . ?
N11 C35 C34 124.0(3) . . ?
N10 C36 N12 113.3(3) . . ?
N10 C36 C37 124.6(3) . . ?
N12 C36 C37 121.9(3) . . ?
C42 C37 C38 117.7(4) . . ?
C42 C37 C36 123.6(4) . . ?
C38 C37 C36 118.7(3) . . ?
C39 C38 C37 121.3(4) . . ?
C39 C38 H38 119.3 . . ?
C37 C38 H38 119.3 . . ?
C40 C39 C38 120.1(4) . . ?
C40 C39 H39 119.9 . . ?
C38 C39 H39 119.9 . . ?
C39 C40 C41 118.9(4) . . ?
C39 C40 H40 120.5 . . ?
C41 C40 H40 120.5 . . ?
C42 C41 C40 120.5(4) . . ?
C42 C41 H41 119.7 . . ?
C40 C41 H41 119.7 . . ?
C37 C42 C41 121.1(4) . . ?
C37 C42 H42 119.5 . . ?
C41 C42 H42 119.5 . . ?
C44 C43 H43A 109.5 . . ?
C44 C43 H43B 109.5 . . ?
H43A C43 H43B 109.5 . . ?
C44 C43 H43C 109.5 . . ?
H43A C43 H43C 109.5 . . ?
H43B C43 H43C 109.5 . . ?
N15 C44 N14 111.8(3) . . ?
N15 C44 C43 125.4(4) . . ?
N14 C44 C43 122.8(4) . . ?
N13 C45 N15 112.9(3) . . ?
N13 C45 C46 124.7(4) . . ?
N15 C45 C46 122.4(4) . . ?
C51 C46 C47 119.4(4) . . ?
C51 C46 C45 121.5(4) . . ?
C47 C46 C45 119.1(4) . . ?
C48 C47 C46 119.6(4) . . ?
C48 C47 H47 120.2 . . ?
C46 C47 H47 120.2 . . ?
C49 C48 C47 120.5(4) . . ?
C49 C48 H48 119.7 . . ?
C47 C48 H48 119.7 . . ?
C48 C49 C50 120.0(4) . . ?
C48 C49 H49 120.0 . . ?
C50 C49 H49 120.0 . . ?
C49 C50 C51 120.2(4) . . ?
C49 C50 H50 119.9 . . ?
C51 C50 H50 119.9 . . ?
C46 C51 C50 120.2(4) . . ?
C46 C51 H51 119.9 . . ?
C50 C51 H51 119.9 . . ?
C53 C52 H52A 109.5 . . ?
C53 C52 H52B 109.5 . . ?
H52A C52 H52B 109.5 . . ?
C53 C52 H52C 109.5 . . ?
H52A C52 H52C 109.5 . . ?
H52B C52 H52C 109.5 . . ?
N18 C53 N17 111.4(3) . . ?
N18 C53 C52 124.4(3) . . ?
N17 C53 C52 124.2(3) . . ?
N16 C54 N18 113.3(3) . . ?
N16 C54 C55 122.9(3) . . ?
N18 C54 C55 123.7(3) . . ?
C60 C55 C56 119.9(4) . . ?
C60 C55 C54 119.3(3) . . ?
C56 C55 C54 120.7(4) . . ?
C57 C56 C55 120.9(4) . . ?
C57 C56 H56 119.6 . . ?
C55 C56 H56 119.6 . . ?
C58 C57 C56 119.2(4) . . ?
C58 C57 H57 120.4 . . ?
C56 C57 H57 120.4 . . ?
C57 C58 C59 120.3(4) . . ?
C57 C58 H58 119.8 . . ?
C59 C58 H58 119.8 . . ?
C58 C59 C60 120.3(4) . . ?
C58 C59 H59 119.8 . . ?
C60 C59 H59 119.8 . . ?
C55 C60 C59 119.4(4) . . ?
C55 C60 H60 120.3 . . ?
C59 C60 H60 120.3 . . ?
C62 C61 C66 119.0(4) . . ?
C62 C61 S2 118.3(3) . . ?
C66 C61 S2 122.7(3) . . ?
C63 C62 C61 120.9(4) . . ?
C63 C62 H62 119.5 . . ?
C61 C62 H62 119.5 . . ?
C62 C63 C64 120.3(4) . . ?
C62 C63 H63 119.9 . . ?
C64 C63 H63 119.9 . . ?
C65 C64 C63 118.8(4) . . ?
C65 C64 H64 120.6 . . ?
C63 C64 H64 120.6 . . ?
C64 C65 C66 121.4(4) . . ?
C64 C65 H65 119.3 . . ?
C66 C65 H65 119.3 . . ?
C65 C66 C61 119.5(3) . . ?
C65 C66 H66 120.2 . . ?
C61 C66 H66 120.2 . . ?
C3 N1 N2 104.0(3) . . ?
C3 N1 Zn1 139.4(3) . . ?
N2 N1 Zn1 114.1(2) . . ?
C2 N2 N1 108.2(3) . . ?
C2 N2 B1 132.1(3) . . ?
N1 N2 B1 119.3(3) . . ?
C2 N3 C3 104.6(3) . . ?
C12 N4 N5 103.9(3) . . ?
C12 N4 Zn1 143.7(3) . . ?
N5 N4 Zn1 109.1(2) . . ?
C11 N5 N4 107.4(3) . . ?
C11 N5 B1 130.8(3) . . ?
N4 N5 B1 121.4(3) . . ?
C11 N6 C12 104.2(3) . . ?
C21 N7 N8 103.5(3) . . ?
C21 N7 Zn1 144.8(3) . . ?
N8 N7 Zn1 111.6(2) . . ?
C20 N8 N7 107.7(3) . . ?
C20 N8 B1 130.3(3) . . ?
N7 N8 B1 121.1(3) . . ?
C20 N9 C21 104.0(4) . . ?
C36 N10 N11 103.8(3) . . ?
C36 N10 Zn2 144.3(3) . . ?
N11 N10 Zn2 111.0(2) . . ?
C35 N11 N10 107.6(3) . . ?
C35 N11 B2 130.0(3) . . ?
N10 N11 B2 122.0(3) . . ?
C35 N12 C36 103.9(3) . . ?
C45 N13 N14 105.1(3) . . ?
C45 N13 Zn2 142.9(3) . . ?
N14 N13 Zn2 111.9(2) . . ?
C44 N14 N13 106.7(3) . . ?
C44 N14 B2 130.9(3) . . ?
N13 N14 B2 121.4(3) . . ?
C44 N15 C45 103.5(3) . . ?
C54 N16 N17 103.8(3) . . ?
C54 N16 Zn2 139.2(2) . . ?
N17 N16 Zn2 113.8(2) . . ?
C53 N17 N16 107.8(3) . . ?
C53 N17 B2 132.5(3) . . ?
N16 N17 B2 119.4(3) . . ?
C53 N18 C54 103.6(3) . . ?
C28 S1 Zn1 105.01(14) . . ?
C61 S2 Zn2 106.16(13) . . ?
N1 Zn1 N4 96.88(11) . . ?
N1 Zn1 N7 88.94(12) . . ?
N4 Zn1 N7 89.88(13) . . ?
N1 Zn1 S1 123.25(9) . . ?
N4 Zn1 S1 119.21(9) . . ?
N7 Zn1 S1 129.46(9) . . ?
N16 Zn2 N10 92.95(12) . . ?
N16 Zn2 N13 90.72(12) . . ?
N10 Zn2 N13 91.89(13) . . ?
N16 Zn2 S2 124.35(9) . . ?
N10 Zn2 S2 122.99(9) . . ?
N13 Zn2 S2 124.50(9) . . ?

loop_
_geom_bond_atom_site_label_1
_geom_bond_atom_site_label_2
_geom_bond_distance
_geom_bond_site_symmetry_2
_geom_bond_publ_flag
B1 N2 1.528(5) . ?
B1 N8 1.546(6) . ?
B1 N5 1.548(5) . ?
B1 H1 1.0000 . ?
B2 N11 1.534(5) . ?
B2 N14 1.551(6) . ?
B2 N17 1.556(5) . ?
B2 H2 1.0000 . ?
C1 C2 1.492(5) . ?
C1 H1A 0.9800 . ?
C1 H1B 0.9800 . ?
C1 H1C 0.9800 . ?
C2 N3 1.331(5) . ?
C2 N2 1.343(4) . ?
C3 N1 1.337(5) . ?
C3 N3 1.355(5) . ?
C3 C4 1.469(5) . ?
C4 C9 1.384(7) . ?
C4 C5 1.407(6) . ?
C5 C6 1.356(7) . ?
C5 H5 0.9500 . ?
C6 C7 1.386(10) . ?
C6 H6 0.9500 . ?
C7 C8 1.398(10) . ?
C7 H7 0.9500 . ?
C8 C9 1.414(7) . ?
C8 H8 0.9500 . ?
C9 H9 0.9500 . ?
C10 C11 1.483(5) . ?
C10 H10A 0.9800 . ?
C10 H10B 0.9800 . ?
C10 H10C 0.9800 . ?
C11 N6 1.327(5) . ?
C11 N5 1.342(5) . ?
C12 N4 1.345(5) . ?
C12 N6 1.350(5) . ?
C12 C13 1.487(5) . ?
C13 C18 1.384(5) . ?
C13 C14 1.388(5) . ?
C14 C15 1.391(5) . ?
C14 H14 0.9500 . ?
C15 C16 1.374(5) . ?
C15 H15 0.9500 . ?
C16 C17 1.383(5) . ?
C16 H16 0.9500 . ?
C17 C18 1.394(5) . ?
C17 H17 0.9500 . ?
C18 H18 0.9500 . ?
C19 C20 1.483(5) . ?
C19 H19A 0.9800 . ?
C19 H19B 0.9800 . ?
C19 H19C 0.9800 . ?
C20 N9 1.319(5) . ?
C20 N8 1.349(5) . ?
C21 N7 1.334(5) . ?
C21 N9 1.355(5) . ?
C21 C22 1.470(5) . ?
C22 C23 1.388(6) . ?
C22 C27 1.390(6) . ?
C23 C24 1.379(6) . ?
C23 H23 0.9500 . ?
C24 C25 1.388(7) . ?
C24 H24 0.9500 . ?
C25 C26 1.394(7) . ?
C25 H25 0.9500 . ?
C26 C27 1.395(6) . ?
C26 H26 0.9500 . ?
C27 H27 0.9500 . ?
C28 C33 1.387(5) . ?
C28 C29 1.399(5) . ?
C28 S1 1.764(4) . ?
C29 C30 1.392(6) . ?
C29 H29 0.9500 . ?
C30 C31 1.381(6) . ?
C30 H30 0.9500 . ?
C31 C32 1.370(6) . ?
C31 H31 0.9500 . ?
C32 C33 1.385(6) . ?
C32 H32 0.9500 . ?
C33 H33 0.9500 . ?
C34 C35 1.490(5) . ?
C34 H34A 0.9800 . ?
C34 H34B 0.9800 . ?
C34 H34C 0.9800 . ?
C35 N12 1.326(5) . ?
C35 N11 1.338(5) . ?
C36 N10 1.334(5) . ?
C36 N12 1.348(5) . ?
C36 C37 1.461(5) . ?
C37 C42 1.375(6) . ?
C37 C38 1.387(5) . ?
C38 C39 1.375(5) . ?
C38 H38 0.9500 . ?
C39 C40 1.375(6) . ?
C39 H39 0.9500 . ?
C40 C41 1.380(6) . ?
C40 H40 0.9500 . ?
C41 C42 1.376(6) . ?
C41 H41 0.9500 . ?
C42 H42 0.9500 . ?
C43 C44 1.480(5) . ?
C43 H43A 0.9800 . ?
C43 H43B 0.9800 . ?
C43 H43C 0.9800 . ?
C44 N15 1.335(5) . ?
C44 N14 1.339(5) . ?
C45 N13 1.327(5) . ?
C45 N15 1.350(5) . ?
C45 C46 1.480(5) . ?
C46 C51 1.370(5) . ?
C46 C47 1.398(6) . ?
C47 C48 1.388(6) . ?
C47 H47 0.9500 . ?
C48 C49 1.365(6) . ?
C48 H48 0.9500 . ?
C49 C50 1.373(6) . ?
C49 H49 0.9500 . ?
C50 C51 1.393(6) . ?
C50 H50 0.9500 . ?
C51 H51 0.9500 . ?
C52 C53 1.483(5) . ?
C52 H52A 0.9800 . ?
C52 H52B 0.9800 . ?
C52 H52C 0.9800 . ?
C53 N18 1.326(5) . ?
C53 N17 1.338(4) . ?
C54 N16 1.339(5) . ?
C54 N18 1.345(5) . ?
C54 C55 1.465(5) . ?
C55 C60 1.378(6) . ?
C55 C56 1.386(5) . ?
C56 C57 1.380(6) . ?
C56 H56 0.9500 . ?
C57 C58 1.378(7) . ?
C57 H57 0.9500 . ?
C58 C59 1.382(6) . ?
C58 H58 0.9500 . ?
C59 C60 1.390(5) . ?
C59 H59 0.9500 . ?
C60 H60 0.9500 . ?
C61 C62 1.386(5) . ?
C61 C66 1.388(5) . ?
C61 S2 1.782(4) . ?
C62 C63 1.377(6) . ?
C62 H62 0.9500 . ?
C63 C64 1.382(6) . ?
C63 H63 0.9500 . ?
C64 C65 1.380(5) . ?
C64 H64 0.9500 . ?
C65 C66 1.383(5) . ?
C65 H65 0.9500 . ?
C66 H66 0.9500 . ?
N1 N2 1.383(4) . ?
N1 Zn1 2.053(3) . ?
N4 N5 1.388(4) . ?
N4 Zn1 2.076(3) . ?
N7 N8 1.384(4) . ?
N7 Zn1 2.077(3) . ?
N10 N11 1.384(4) . ?
N10 Zn2 2.066(3) . ?
N13 N14 1.378(4) . ?
N13 Zn2 2.071(4) . ?
N16 N17 1.370(4) . ?
N16 Zn2 2.062(3) . ?
S1 Zn1 2.2283(12) . ?
S2 Zn2 2.2193(11) . ?

loop_
_geom_torsion_atom_site_label_1
_geom_torsion_atom_site_label_2
_geom_torsion_atom_site_label_3
_geom_torsion_atom_site_label_4
_geom_torsion
_geom_torsion_site_symmetry_1
_geom_torsion_site_symmetry_2
_geom_torsion_site_symmetry_3
_geom_torsion_site_symmetry_4
_geom_torsion_publ_flag
N1 C3 C4 C9 -45.9(6) . . . . ?
N3 C3 C4 C9 134.3(4) . . . . ?
N1 C3 C4 C5 134.5(4) . . . . ?
N3 C3 C4 C5 -45.3(6) . . . . ?
C9 C4 C5 C6 0.7(7) . . . . ?
C3 C4 C5 C6 -179.6(4) . . . . ?
C4 C5 C6 C7 -2.4(7) . . . . ?
C5 C6 C7 C8 2.9(9) . . . . ?
C6 C7 C8 C9 -1.6(9) . . . . ?
C5 C4 C9 C8 0.5(7) . . . . ?
C3 C4 C9 C8 -179.1(4) . . . . ?
C7 C8 C9 C4 -0.1(8) . . . . ?
N4 C12 C13 C18 -2.5(6) . . . . ?
N6 C12 C13 C18 169.6(4) . . . . ?
N4 C12 C13 C14 -176.8(4) . . . . ?
N6 C12 C13 C14 -4.8(6) . . . . ?
C18 C13 C14 C15 -1.0(6) . . . . ?
C12 C13 C14 C15 173.6(4) . . . . ?
C13 C14 C15 C16 1.2(6) . . . . ?
C14 C15 C16 C17 -0.1(6) . . . . ?
C15 C16 C17 C18 -1.1(6) . . . . ?
C14 C13 C18 C17 -0.2(6) . . . . ?
C12 C13 C18 C17 -174.5(4) . . . . ?
C16 C17 C18 C13 1.2(6) . . . . ?
N7 C21 C22 C23 -151.8(4) . . . . ?
N9 C21 C22 C23 28.9(5) . . . . ?
N7 C21 C22 C27 30.6(6) . . . . ?
N9 C21 C22 C27 -148.7(4) . . . . ?
C27 C22 C23 C24 -0.5(6) . . . . ?
C21 C22 C23 C24 -178.2(4) . . . . ?
C22 C23 C24 C25 0.1(7) . . . . ?
C23 C24 C25 C26 0.1(7) . . . . ?
C24 C25 C26 C27 0.1(7) . . . . ?
C23 C22 C27 C26 0.8(6) . . . . ?
C21 C22 C27 C26 178.3(4) . . . . ?
C25 C26 C27 C22 -0.6(6) . . . . ?
C33 C28 C29 C30 -0.4(7) . . . . ?
S1 C28 C29 C30 179.4(4) . . . . ?
C28 C29 C30 C31 0.2(7) . . . . ?
C29 C30 C31 C32 0.0(8) . . . . ?
C30 C31 C32 C33 -0.1(8) . . . . ?
C31 C32 C33 C28 0.0(8) . . . . ?
C29 C28 C33 C32 0.3(7) . . . . ?
S1 C28 C33 C32 -179.5(4) . . . . ?
N10 C36 C37 C42 17.6(7) . . . . ?
N12 C36 C37 C42 -167.3(5) . . . . ?
N10 C36 C37 C38 -162.6(4) . . . . ?
N12 C36 C37 C38 12.4(6) . . . . ?
C42 C37 C38 C39 -5.8(7) . . . . ?
C36 C37 C38 C39 174.4(4) . . . . ?
C37 C38 C39 C40 1.9(7) . . . . ?
C38 C39 C40 C41 2.9(7) . . . . ?
C39 C40 C41 C42 -3.6(8) . . . . ?
C38 C37 C42 C41 5.0(8) . . . . ?
C36 C37 C42 C41 -175.2(5) . . . . ?
C40 C41 C42 C37 -0.4(9) . . . . ?
N13 C45 C46 C51 40.7(6) . . . . ?
N15 C45 C46 C51 -137.5(4) . . . . ?
N13 C45 C46 C47 -141.3(4) . . . . ?
N15 C45 C46 C47 40.4(5) . . . . ?
C51 C46 C47 C48 -2.3(6) . . . . ?
C45 C46 C47 C48 179.7(4) . . . . ?
C46 C47 C48 C49 2.6(6) . . . . ?
C47 C48 C49 C50 -1.6(7) . . . . ?
C48 C49 C50 C51 0.4(7) . . . . ?
C47 C46 C51 C50 1.1(6) . . . . ?
C45 C46 C51 C50 179.0(4) . . . . ?
C49 C50 C51 C46 -0.1(7) . . . . ?
N16 C54 C55 C60 -35.6(6) . . . . ?
N18 C54 C55 C60 140.9(4) . . . . ?
N16 C54 C55 C56 147.5(4) . . . . ?
N18 C54 C55 C56 -36.0(6) . . . . ?
C60 C55 C56 C57 0.2(6) . . . . ?
C54 C55 C56 C57 177.0(4) . . . . ?
C55 C56 C57 C58 -0.4(6) . . . . ?
C56 C57 C58 C59 0.7(7) . . . . ?
C57 C58 C59 C60 -0.8(7) . . . . ?
C56 C55 C60 C59 -0.3(6) . . . . ?
C54 C55 C60 C59 -177.2(4) . . . . ?
C58 C59 C60 C55 0.6(7) . . . . ?
C66 C61 C62 C63 0.0(7) . . . . ?
S2 C61 C62 C63 178.8(4) . . . . ?
C61 C62 C63 C64 -0.8(7) . . . . ?
C62 C63 C64 C65 1.2(7) . . . . ?
C63 C64 C65 C66 -0.8(7) . . . . ?
C64 C65 C66 C61 0.0(7) . . . . ?
C62 C61 C66 C65 0.5(6) . . . . ?
S2 C61 C66 C65 -178.3(3) . . . . ?
N3 C3 N1 N2 0.0(4) . . . . ?
C4 C3 N1 N2 -179.8(4) . . . . ?
N3 C3 N1 Zn1 159.2(3) . . . . ?
C4 C3 N1 Zn1 -20.6(7) . . . . ?
N3 C2 N2 N1 -0.8(5) . . . . ?
C1 C2 N2 N1 -178.6(4) . . . . ?
N3 C2 N2 B1 -172.5(4) . . . . ?
C1 C2 N2 B1 9.8(7) . . . . ?
C3 N1 N2 C2 0.5(4) . . . . ?
Zn1 N1 N2 C2 -164.8(3) . . . . ?
C3 N1 N2 B1 173.4(3) . . . . ?
Zn1 N1 N2 B1 8.1(4) . . . . ?
N8 B1 N2 C2 104.3(5) . . . . ?
N5 B1 N2 C2 -136.6(4) . . . . ?
N8 B1 N2 N1 -66.6(4) . . . . ?
N5 B1 N2 N1 52.5(4) . . . . ?
N2 C2 N3 C3 0.8(5) . . . . ?
C1 C2 N3 C3 178.5(4) . . . . ?
N1 C3 N3 C2 -0.5(5) . . . . ?
C4 C3 N3 C2 179.4(4) . . . . ?
N6 C12 N4 N5 -1.8(4) . . . . ?
C13 C12 N4 N5 170.8(4) . . . . ?
N6 C12 N4 Zn1 153.1(3) . . . . ?
C13 C12 N4 Zn1 -34.3(7) . . . . ?
N6 C11 N5 N4 -1.5(4) . . . . ?
C10 C11 N5 N4 176.1(4) . . . . ?
N6 C11 N5 B1 170.3(4) . . . . ?
C10 C11 N5 B1 -12.1(7) . . . . ?
C12 N4 N5 C11 1.9(4) . . . . ?
Zn1 N4 N5 C11 -162.6(3) . . . . ?
C12 N4 N5 B1 -170.8(3) . . . . ?
Zn1 N4 N5 B1 24.6(4) . . . . ?
N2 B1 N5 C11 113.2(4) . . . . ?
N8 B1 N5 C11 -129.8(4) . . . . ?
N2 B1 N5 N4 -76.0(4) . . . . ?
N8 B1 N5 N4 41.0(5) . . . . ?
N5 C11 N6 C12 0.4(5) . . . . ?
C10 C11 N6 C12 -177.1(4) . . . . ?
N4 C12 N6 C11 0.9(5) . . . . ?
C13 C12 N6 C11 -172.0(4) . . . . ?
N9 C21 N7 N8 1.1(4) . . . . ?
C22 C21 N7 N8 -178.3(3) . . . . ?
N9 C21 N7 Zn1 178.3(3) . . . . ?
C22 C21 N7 Zn1 -1.1(7) . . . . ?
N9 C20 N8 N7 0.5(4) . . . . ?
C19 C20 N8 N7 -178.9(3) . . . . ?
N9 C20 N8 B1 169.3(3) . . . . ?
C19 C20 N8 B1 -10.0(6) . . . . ?
C21 N7 N8 C20 -1.0(4) . . . . ?
Zn1 N7 N8 C20 -179.2(2) . . . . ?
C21 N7 N8 B1 -171.0(3) . . . . ?
Zn1 N7 N8 B1 10.7(4) . . . . ?
N2 B1 N8 C20 -113.0(4) . . . . ?
N5 B1 N8 C20 128.2(4) . . . . ?
N2 B1 N8 N7 54.5(4) . . . . ?
N5 B1 N8 N7 -64.3(4) . . . . ?
N8 C20 N9 C21 0.2(4) . . . . ?
C19 C20 N9 C21 179.5(3) . . . . ?
N7 C21 N9 C20 -0.8(4) . . . . ?
C22 C21 N9 C20 178.6(3) . . . . ?
N12 C36 N10 N11 -1.3(4) . . . . ?
C37 C36 N10 N11 174.1(4) . . . . ?
N12 C36 N10 Zn2 165.8(3) . . . . ?
C37 C36 N10 Zn2 -18.8(7) . . . . ?
N12 C35 N11 N10 0.0(4) . . . . ?
C34 C35 N11 N10 -179.3(4) . . . . ?
N12 C35 N11 B2 172.4(4) . . . . ?
C34 C35 N11 B2 -6.9(7) . . . . ?
C36 N10 N11 C35 0.8(4) . . . . ?
Zn2 N10 N11 C35 -171.2(3) . . . . ?
C36 N10 N11 B2 -172.3(3) . . . . ?
Zn2 N10 N11 B2 15.7(4) . . . . ?
N14 B2 N11 C35 -124.2(4) . . . . ?
N17 B2 N11 C35 119.2(4) . . . . ?
N14 B2 N11 N10 47.2(5) . . . . ?
N17 B2 N11 N10 -69.4(4) . . . . ?
N11 C35 N12 C36 -0.8(4) . . . . ?
C34 C35 N12 C36 178.5(4) . . . . ?
N10 C36 N12 C35 1.3(5) . . . . ?
C37 C36 N12 C35 -174.2(4) . . . . ?
N15 C45 N13 N14 -0.4(4) . . . . ?
C46 C45 N13 N14 -178.8(3) . . . . ?
N15 C45 N13 Zn2 179.1(3) . . . . ?
C46 C45 N13 Zn2 0.7(6) . . . . ?
N15 C44 N14 N13 -0.6(4) . . . . ?
C43 C44 N14 N13 -179.9(3) . . . . ?
N15 C44 N14 B2 167.7(3) . . . . ?
C43 C44 N14 B2 -11.6(6) . . . . ?
C45 N13 N14 C44 0.6(4) . . . . ?
Zn2 N13 N14 C44 -179.0(2) . . . . ?
C45 N13 N14 B2 -169.1(3) . . . . ?
Zn2 N13 N14 B2 11.3(4) . . . . ?
N11 B2 N14 C44 128.0(4) . . . . ?
N17 B2 N14 C44 -114.1(4) . . . . ?
N11 B2 N14 N13 -65.1(4) . . . . ?
N17 B2 N14 N13 52.8(4) . . . . ?
N14 C44 N15 C45 0.4(4) . . . . ?
C43 C44 N15 C45 179.6(3) . . . . ?
N13 C45 N15 C44 0.0(4) . . . . ?
C46 C45 N15 C44 178.5(3) . . . . ?
N18 C54 N16 N17 -1.7(4) . . . . ?
C55 C54 N16 N17 175.1(4) . . . . ?
N18 C54 N16 Zn2 155.7(3) . . . . ?
C55 C54 N16 Zn2 -27.5(6) . . . . ?
N18 C53 N17 N16 -0.4(5) . . . . ?
C52 C53 N17 N16 -179.6(4) . . . . ?
N18 C53 N17 B2 -174.8(4) . . . . ?
C52 C53 N17 B2 6.0(7) . . . . ?
C54 N16 N17 C53 1.2(4) . . . . ?
Zn2 N16 N17 C53 -162.8(3) . . . . ?
C54 N16 N17 B2 176.5(3) . . . . ?
Zn2 N16 N17 B2 12.4(4) . . . . ?
N11 B2 N17 C53 -136.2(4) . . . . ?
N14 B2 N17 C53 105.7(5) . . . . ?
N11 B2 N17 N16 50.0(4) . . . . ?
N14 B2 N17 N16 -68.2(4) . . . . ?
N17 C53 N18 C54 -0.6(5) . . . . ?
C52 C53 N18 C54 178.6(4) . . . . ?
N16 C54 N18 C53 1.4(5) . . . . ?
C55 C54 N18 C53 -175.4(4) . . . . ?
C33 C28 S1 Zn1 -157.9(3) . . . . ?
C29 C28 S1 Zn1 22.3(4) . . . . ?
C62 C61 S2 Zn2 -159.8(3) . . . . ?
C66 C61 S2 Zn2 19.0(4) . . . . ?
C3 N1 Zn1 N4 156.9(4) . . . . ?
N2 N1 Zn1 N4 -45.3(3) . . . . ?
C3 N1 Zn1 N7 -113.4(4) . . . . ?
N2 N1 Zn1 N7 44.5(3) . . . . ?
C3 N1 Zn1 S1 25.0(5) . . . . ?
N2 N1 Zn1 S1 -177.1(2) . . . . ?
C12 N4 Zn1 N1 -126.5(4) . . . . ?
N5 N4 Zn1 N1 27.6(3) . . . . ?
C12 N4 Zn1 N7 144.6(4) . . . . ?
N5 N4 Zn1 N7 -61.3(2) . . . . ?
C12 N4 Zn1 S1 7.9(5) . . . . ?
N5 N4 Zn1 S1 162.1(2) . . . . ?
C21 N7 Zn1 N1 129.3(4) . . . . ?
N8 N7 Zn1 N1 -53.6(2) . . . . ?
C21 N7 Zn1 N4 -133.8(4) . . . . ?
N8 N7 Zn1 N4 43.3(2) . . . . ?
C21 N7 Zn1 S1 -4.7(5) . . . . ?
N8 N7 Zn1 S1 172.37(17) . . . . ?
C28 S1 Zn1 N1 -72.92(18) . . . . ?
C28 S1 Zn1 N4 165.02(17) . . . . ?
C28 S1 Zn1 N7 47.82(18) . . . . ?
C54 N16 Zn2 N10 152.6(4) . . . . ?
N17 N16 Zn2 N10 -51.5(3) . . . . ?
C54 N16 Zn2 N13 -115.5(4) . . . . ?
N17 N16 Zn2 N13 40.4(3) . . . . ?
C54 N16 Zn2 S2 18.5(5) . . . . ?
N17 N16 Zn2 S2 174.4(2) . . . . ?
C36 N10 Zn2 N16 -130.2(5) . . . . ?
N11 N10 Zn2 N16 36.4(3) . . . . ?
C36 N10 Zn2 N13 139.0(5) . . . . ?
N11 N10 Zn2 N13 -54.5(3) . . . . ?
C36 N10 Zn2 S2 4.8(5) . . . . ?
N11 N10 Zn2 S2 171.3(2) . . . . ?
C45 N13 Zn2 N16 128.1(4) . . . . ?
N14 N13 Zn2 N16 -52.4(2) . . . . ?
C45 N13 Zn2 N10 -138.9(4) . . . . ?
N14 N13 Zn2 N10 40.5(2) . . . . ?
C45 N13 Zn2 S2 -5.8(5) . . . . ?
N14 N13 Zn2 S2 173.67(17) . . . . ?
C61 S2 Zn2 N16 -69.92(19) . . . . ?
C61 S2 Zn2 N10 168.89(18) . . . . ?
C61 S2 Zn2 N13 49.30(18) . . . . ?
